data_4349691
loop_
_publ_author_name
'Wright, Christopher M. R.'
'Williams, Thomas J.'
'Turner, Zo\"e R.'
'Buffet, Jean-Charles'
'O'Hare, Dermot'

_publ_section_title
;
 Selective ethylene oligomerisation using supported tungsten mono-imido
 catalysts
;
_journal_issue 6
_journal_name_full 'Inorganic Chemistry Frontiers'
_journal_page_first 1048
_journal_paper_doi 10.1039/C7QI00128B
_journal_volume 4
_journal_year 2017
_chemical_formula_moiety 'C10 H16 Cl N O W'
_chemical_formula_sum 'C10 H16 Cl N O W'
_chemical_formula_weight 385.54
_chemical_properties_physical ', Air-sensitive,Moisture-sensitive'
_space_group_crystal_system monoclinic
_space_group_IT_number 4
_space_group_name_Hall 'P 2yb'
_space_group_name_H-M_alt 'P 1 21 1'
_atom_sites_solution_hydrogens geom
_audit_block_doi 10.5517/ccdc.csd.cc1mzdww
_audit_creation_method SHELXL-2014
_audit_update_record
;
2016-11-23 deposited with the CCDC.
2017-05-10 downloaded from the CCDC.
;
_cell_angle_alpha 90
_cell_angle_beta 97.885(4)
_cell_angle_gamma 90
_cell_formula_units_Z 2
_cell_length_a 6.0476(3)
_cell_length_b 7.3129(3)
_cell_length_c 14.2223(6)
_cell_measurement_reflns_used 3439
_cell_measurement_temperature 150(2)
_cell_measurement_theta_max 75.1430
_cell_measurement_theta_min 6.2740
_cell_volume 623.04(5)
_computing_cell_refinement
;
CrysAlisPro, Agilent Technologies,
Version 1.171.35.21 (release 20-01-2012 CrysAlis171 .NET)
(compiled Jan 23 2012,18:06:46)
;
_computing_data_collection
;
CrysAlisPro, Agilent Technologies,
Version 1.171.35.21 (release 20-01-2012 CrysAlis171 .NET)
(compiled Jan 23 2012,18:06:46)
;
_computing_data_reduction
;
CrysAlisPro, Agilent Technologies,
Version 1.171.35.21 (release 20-01-2012 CrysAlis171 .NET)
(compiled Jan 23 2012,18:06:46)
;
_computing_molecular_graphics
;
Burnett, M. N.; Johnson, C. K. 
ORTEP-III Report ORNL-6895. 
Oak Ridge National Laboratory, Tennessee, USA 1996.
;
_computing_structure_refinement 'SHELXL-2014 (Sheldrick, 2014)'
_computing_structure_solution
;
'Altomare, A.; Cascarano, G.; Giacovazzo, C.; Guagliardi, A. J. Appl. 
Cryst. 1994, 27, 435.'
;
_diffrn_ambient_temperature 150(2)
_diffrn_measured_fraction_theta_full 0.999
_diffrn_measured_fraction_theta_max 0.999
_diffrn_measurement_device_type 'SuperNova, Dual, Cu at zero, Atlas'
_diffrn_measurement_method '\w scans'
_diffrn_radiation_monochromator mirror
_diffrn_radiation_source 'SuperNova (Cu) X-ray Source'
_diffrn_radiation_type CuK\a
_diffrn_radiation_wavelength 1.54184
_diffrn_reflns_av_unetI/netI 0.0165
_diffrn_reflns_Laue_measured_fraction_full 0.999
_diffrn_reflns_Laue_measured_fraction_max 0.999
_diffrn_reflns_limit_h_max 7
_diffrn_reflns_limit_h_min -7
_diffrn_reflns_limit_k_max 9
_diffrn_reflns_limit_k_min -9
_diffrn_reflns_limit_l_max 17
_diffrn_reflns_limit_l_min -17
_diffrn_reflns_number 3247
_diffrn_reflns_point_group_measured_fraction_full 1.000
_diffrn_reflns_point_group_measured_fraction_max 0.993
_diffrn_reflns_theta_full 67.684
_diffrn_reflns_theta_max 75.776
_diffrn_reflns_theta_min 6.283
_exptl_absorpt_coefficient_mu 18.916
_exptl_absorpt_correction_T_max 1.00000
_exptl_absorpt_correction_T_min 0.73601
_exptl_absorpt_correction_type multi-scan
_exptl_absorpt_process_details
;
CrysAlisPro, Agilent Technologies,
Version 1.171.37.35 (release 13-08-2014 CrysAlis171 .NET)
(compiled Aug 13 2014,18:06:01)
Empirical absorption correction using spherical harmonics,
 implemented in SCALE3 ABSPACK scaling algorithm.
;
_exptl_crystal_colour 'pale orange'
_exptl_crystal_density_diffrn 2.055
_exptl_crystal_description block
_exptl_crystal_F_000 364
_exptl_crystal_recrystallization_method 'Re-crystallisation from solvent: hexane'
_exptl_crystal_size_max 0.060
_exptl_crystal_size_mid 0.050
_exptl_crystal_size_min 0.040
_refine_diff_density_max 1.386
_refine_diff_density_min -1.653
_refine_diff_density_rms 0.181
_refine_ls_abs_structure_details
;
 Classical Flack method preferred over Parsons because s.u. lower.
;
_refine_ls_abs_structure_Flack 0.56(3)
_refine_ls_extinction_method none
_refine_ls_goodness_of_fit_ref 1.097
_refine_ls_hydrogen_treatment constr
_refine_ls_matrix_type full
_refine_ls_number_parameters 119
_refine_ls_number_reflns 3247
_refine_ls_number_restraints 5
_refine_ls_restrained_S_all 1.096
_refine_ls_R_factor_all 0.0398
_refine_ls_R_factor_gt 0.0390
_refine_ls_shift/su_max 0.001
_refine_ls_shift/su_mean 0.000
_refine_ls_structure_factor_coef Fsqd
_refine_ls_weighting_details 'w=1/[\s^2^(Fo^2^)+(0.0748P)^2^+2.5682P] where P=(Fo^2^+2Fc^2^)/3'
_refine_ls_weighting_scheme calc
_refine_ls_wR_factor_gt 0.1078
_refine_ls_wR_factor_ref 0.1084
_reflns_Friedel_coverage 0.840
_reflns_Friedel_fraction_full 1.000
_reflns_Friedel_fraction_max 0.987
_reflns_number_gt 3164
_reflns_number_total 3247
_reflns_threshold_expression 'I > 2\s(I)'
_cod_data_source_file c7qi00128b2.cif
_cod_data_source_block 086ZRT15
_cod_original_sg_symbol_H-M 'P 21'
_cod_database_code 4349691
_shelx_space_group_comment
;
The symmetry employed for this shelxl refinement is uniquely defined
by the following loop, which should always be used as a source of
symmetry information in preference to the above space-group names.
They are only intended as comments.
;
_shelx_estimated_absorpt_t_min 0.397
_shelx_estimated_absorpt_t_max 0.518
_shelxl_version_number 2014-3

loop_
_space_group_symop_operation_xyz
'x, y, z'
'-x, y+1/2, -z'

loop_
_atom_site_label
_atom_site_type_symbol
_atom_site_fract_x
_atom_site_fract_y
_atom_site_fract_z
_atom_site_U_iso_or_equiv
_atom_site_adp_type
_atom_site_occupancy
_atom_site_site_symmetry_order
_atom_site_calc_flag
_atom_site_refinement_flags_posn
_atom_site_refinement_flags_adp
C1 C 0.359(5) 0.254(3) 0.645(2) 0.0253(16) Uani 1 1 d . U
H1A H 0.4383 0.2272 0.7084 0.038 Uiso 1 1 calc R U
H1B H 0.4662 0.2600 0.5994 0.038 Uiso 1 1 calc R U
H1C H 0.2495 0.1576 0.6262 0.038 Uiso 1 1 calc R U
C2 C -0.155(2) 0.521(3) 0.6239(9) 0.0253(16) Uani 1 1 d . U
H2A H -0.2160 0.4050 0.5978 0.038 Uiso 1 1 calc R U
H2B H -0.2009 0.6200 0.5787 0.038 Uiso 1 1 calc R U
H2C H -0.2118 0.5463 0.6839 0.038 Uiso 1 1 calc R U
C3 C 0.340(5) 0.769(3) 0.648(2) 0.0253(16) Uani 1 1 d . U
H3A H 0.2238 0.8604 0.6286 0.038 Uiso 1 1 calc R U
H3B H 0.4496 0.7714 0.6027 0.038 Uiso 1 1 calc R U
H3C H 0.4152 0.7982 0.7115 0.038 Uiso 1 1 calc R U
C4 C 0.220(2) 0.488(4) 0.8691(8) 0.018(3) Uani 1 1 d . .
C5 C 0.051(3) 0.576(2) 0.9127(11) 0.030(3) Uani 1 1 d . .
H5 H -0.0704 0.6348 0.8748 0.036 Uiso 1 1 calc R U
C6 C 0.063(3) 0.577(3) 1.0121(11) 0.031(4) Uani 1 1 d . .
H6 H -0.0585 0.6218 1.0411 0.038 Uiso 1 1 calc R U
C7 C 0.248(2) 0.513(6) 1.0666(8) 0.030(4) Uani 1 1 d . .
C8 C 0.415(3) 0.418(2) 1.0221(11) 0.029(3) Uani 1 1 d . .
H8 H 0.5306 0.3519 1.0595 0.035 Uiso 1 1 calc R U
C9 C 0.404(3) 0.423(3) 0.9245(12) 0.032(4) Uani 1 1 d . .
H9 H 0.5272 0.3795 0.8957 0.039 Uiso 1 1 calc R U
C10 C 0.103(4) 0.530(13) 1.2110(11) 0.088(16) Uani 1 1 d . U
H10A H 0.1550 0.5233 1.2793 0.133 Uiso 1 1 calc R U
H10B H 0.0330 0.6491 1.1958 0.133 Uiso 1 1 calc R U
H10C H -0.0064 0.4327 1.1933 0.133 Uiso 1 1 calc R U
N1 N 0.2072(19) 0.492(4) 0.7704(7) 0.021(3) Uani 1 1 d . .
O1 O 0.2756(18) 0.509(6) 1.1630(6) 0.048(3) Uani 1 1 d . U
W1 W 0.19428(8) 0.5062(4) 0.64786(3) 0.01817(19) Uani 1 1 d . U
Cl1 Cl 0.1912(5) 0.5072(16) 0.47779(17) 0.0285(6) Uani 1 1 d . .

loop_
_atom_site_aniso_label
_atom_site_aniso_U_11
_atom_site_aniso_U_22
_atom_site_aniso_U_33
_atom_site_aniso_U_23
_atom_site_aniso_U_13
_atom_site_aniso_U_12
C1 0.025(4) 0.017(4) 0.035(3) -0.002(6) 0.008(3) 0.004(6)
C2 0.025(4) 0.017(4) 0.035(3) -0.002(6) 0.008(3) 0.004(6)
C3 0.025(4) 0.017(4) 0.035(3) -0.002(6) 0.008(3) 0.004(6)
C4 0.030(6) 0.004(9) 0.020(5) -0.003(7) 0.002(4) -0.002(8)
C5 0.039(9) 0.030(7) 0.022(7) 0.005(6) 0.008(6) 0.003(7)
C6 0.036(9) 0.038(8) 0.021(7) 0.001(6) 0.006(6) 0.014(7)
C7 0.039(7) 0.030(9) 0.020(5) -0.005(14) 0.004(5) 0.016(16)
C8 0.030(8) 0.032(8) 0.022(7) 0.001(6) -0.004(6) 0.000(7)
C9 0.034(9) 0.033(8) 0.031(8) 0.011(7) 0.011(6) 0.015(7)
C10 0.067(13) 0.18(5) 0.018(6) -0.01(2) 0.015(7) 0.03(3)
N1 0.029(5) 0.013(7) 0.021(4) 0.005(8) 0.004(3) -0.008(9)
O1 0.048(6) 0.078(9) 0.017(4) -0.009(15) 0.002(4) 0.00(2)
W1 0.0217(3) 0.0161(3) 0.0172(3) -0.0013(5) 0.00451(18) 0.0005(6)
Cl1 0.0369(16) 0.0307(15) 0.0189(11) -0.002(5) 0.0071(10) -0.007(5)

loop_
_atom_type_symbol
_atom_type_description
_atom_type_scat_dispersion_real
_atom_type_scat_dispersion_imag
_atom_type_scat_source
C C 0.0181 0.0091 'International Tables Vol C Tables 4.2.6.8 and 6.1.1.4'
H H 0.0000 0.0000 'International Tables Vol C Tables 4.2.6.8 and 6.1.1.4'
N N 0.0311 0.0180 'International Tables Vol C Tables 4.2.6.8 and 6.1.1.4'
O O 0.0492 0.0322 'International Tables Vol C Tables 4.2.6.8 and 6.1.1.4'
W W -5.4734 5.5774 'International Tables Vol C Tables 4.2.6.8 and 6.1.1.4'
Cl Cl 0.3639 0.7018 'International Tables Vol C Tables 4.2.6.8 and 6.1.1.4'

loop_
_citation_id
_citation_doi
_citation_year
1 10.1039/C7QI00128B 2017

loop_
_geom_angle_atom_site_label_1
_geom_angle_atom_site_label_2
_geom_angle_atom_site_label_3
_geom_angle
W1 C1 H1A 109.5
W1 C1 H1B 109.5
H1A C1 H1B 109.5
W1 C1 H1C 109.5
H1A C1 H1C 109.5
H1B C1 H1C 109.5
W1 C2 H2A 109.5
W1 C2 H2B 109.5
H2A C2 H2B 109.5
W1 C2 H2C 109.5
H2A C2 H2C 109.5
H2B C2 H2C 109.5
W1 C3 H3A 109.5
W1 C3 H3B 109.5
H3A C3 H3B 109.5
W1 C3 H3C 109.5
H3A C3 H3C 109.5
H3B C3 H3C 109.5
C9 C4 N1 121.0(15)
C9 C4 C5 119.3(13)
N1 C4 C5 119.1(16)
C6 C5 C4 119.9(15)
C6 C5 H5 120.1
C4 C5 H5 120.1
C7 C6 C5 120.0(15)
C7 C6 H6 120.0
C5 C6 H6 120.0
C6 C7 O1 124.1(17)
C6 C7 C8 119.2(13)
O1 C7 C8 116(2)
C9 C8 C7 119.4(15)
C9 C8 H8 120.3
C7 C8 H8 120.3
C4 C9 C8 120.7(16)
C4 C9 H9 119.6
C8 C9 H9 119.6
O1 C10 H10A 109.5
O1 C10 H10B 109.5
H10A C10 H10B 109.5
O1 C10 H10C 109.5
H10A C10 H10C 109.5
H10B C10 H10C 109.5
C4 N1 W1 178(3)
C10 O1 C7 121.3(14)
N1 W1 C2 94.1(5)
N1 W1 C1 90.6(12)
C2 W1 C1 120.9(10)
N1 W1 C3 95.4(12)
C2 W1 C3 111.3(10)
C1 W1 C3 126.8(5)
N1 W1 Cl1 176.1(9)
C2 W1 Cl1 88.2(3)
C1 W1 Cl1 85.5(9)
C3 W1 Cl1 86.7(8)

loop_
_geom_bond_atom_site_label_1
_geom_bond_atom_site_label_2
_geom_bond_distance
C1 W1 2.10(3)
C1 H1A 0.9800
C1 H1B 0.9800
C1 H1C 0.9800
C2 W1 2.097(13)
C2 H2A 0.9800
C2 H2B 0.9800
C2 H2C 0.9800
C3 W1 2.12(3)
C3 H3A 0.9800
C3 H3B 0.9800
C3 H3C 0.9800
C4 C9 1.36(2)
C4 N1 1.396(15)
C4 C5 1.42(2)
C5 C6 1.40(2)
C5 H5 0.9500
C6 C7 1.36(2)
C6 H6 0.9500
C7 O1 1.359(14)
C7 C8 1.44(3)
C8 C9 1.38(2)
C8 H8 0.9500
C9 H9 0.9500
C10 O1 1.33(2)
C10 H10A 0.9800
C10 H10B 0.9800
C10 H10C 0.9800
N1 W1 1.737(10)
W1 Cl1 2.416(2)

loop_
_geom_torsion_atom_site_label_1
_geom_torsion_atom_site_label_2
_geom_torsion_atom_site_label_3
_geom_torsion_atom_site_label_4
_geom_torsion
C9 C4 C5 C6 -7(3)
N1 C4 C5 C6 -179(2)
C4 C5 C6 C7 8(3)
C5 C6 C7 O1 180(4)
C5 C6 C7 C8 -10(5)
C6 C7 C8 C9 12(4)
O1 C7 C8 C9 -177(3)
N1 C4 C9 C8 -179(2)
C5 C4 C9 C8 9(3)
C7 C8 C9 C4 -11(3)
C6 C7 O1 C10 15(9)
C8 C7 O1 C10 -155(5)

loop_
_diffrn_oxdiff_twin_id
_diffrn_oxdiff_twin_ratio
_diffrn_oxdiff_twin_reflns_isolated
_diffrn_oxdiff_twin_reflns_overlapped
1 0.6662 3004 2170
2 0.3338 3003 2170
